data_4069539
loop_
_publ_author_name
'Buil, Mar\'ia L.'
'Esteruelas, Miguel A.'
'Garc\'es, Karin'
'Garc\'ia-Raboso, Jorge'
'Oliv\'an, Montserrat'

_publ_section_title
;
 Trapping of a 12-Valence-Electron Osmium Intermediate
;
_journal_issue 15
_journal_name_full Organometallics
_journal_page_first 4606
_journal_paper_doi 10.1021/om9002544
_journal_volume 28
_journal_year 2009
_chemical_formula_moiety 'C25 H51 Os P2, B F4 '
_chemical_formula_sum 'C25 H51 B F4 Os P2'
_chemical_formula_weight 690.61
_chemical_name_systematic
; 
 ? 
;
_space_group_IT_number 2
_symmetry_cell_setting triclinic
_symmetry_space_group_name_Hall '-P 1'
_symmetry_space_group_name_H-M 'P -1'
_atom_sites_solution_hydrogens geom
_atom_sites_solution_primary direct
_atom_sites_solution_secondary difmap
_audit_creation_method SHELXL-97
_cell_angle_alpha 79.513(3)
_cell_angle_beta 84.033(3)
_cell_angle_gamma 88.269(3)
_cell_formula_units_Z 2
_cell_length_a 8.5710(3)
_cell_length_b 10.5741(5)
_cell_length_c 15.5455(5)
_cell_measurement_reflns_used 14553
_cell_measurement_temperature 150(2)
_cell_measurement_theta_max 28.6872
_cell_measurement_theta_min 2.9722
_cell_volume 1377.77(9)
_computing_cell_refinement
;
CrysAlis RED, Oxford Diffraction Ltd.,
Version 1.171.32.19 (release 28-02-2008 CrysAlis171 .NET)
(compiled Feb 28 2008,12:10:31)
;
_computing_data_collection
;
CrysAlis CCD, Oxford Diffraction Ltd.,
Version 1.171.32.19 (release 28-02-2008 CrysAlis171 .NET)
(compiled Feb 28 2008,12:10:31)
;
_computing_data_reduction
;
CrysAlis RED, Oxford Diffraction Ltd.,
Version 1.171.32.19 (release 28-02-2008 CrysAlis171 .NET)
(compiled Feb 28 2008,12:10:31)
;
_computing_molecular_graphics 'XP, SHELXTL v. 6.1 (Bruker, 2000)'
_computing_publication_material 'XCIF, SHELXTL v. 6.1 (Bruker, 2000)'
_computing_structure_refinement 'SHELXL-97 (Sheldrick, 1997)'
_computing_structure_solution 'SHELXS-97 (Sheldrick, 1990)'
_diffrn_ambient_temperature 150(2)
_diffrn_detector_area_resol_mean 16.3990
_diffrn_measured_fraction_theta_full 0.957
_diffrn_measured_fraction_theta_max 0.861
_diffrn_measurement_device_type
;
Oxford Diffraction Xcalibur TS, CCD area detector
;
_diffrn_measurement_method 'omega scans'
_diffrn_radiation_monochromator graphite
_diffrn_radiation_source 'Enhance (Mo) X-ray Source'
_diffrn_radiation_type MoK\a
_diffrn_radiation_wavelength 0.71073
_diffrn_reflns_av_R_equivalents 0.0471
_diffrn_reflns_av_sigmaI/netI 0.0562
_diffrn_reflns_limit_h_max 11
_diffrn_reflns_limit_h_min -11
_diffrn_reflns_limit_k_max 13
_diffrn_reflns_limit_k_min -13
_diffrn_reflns_limit_l_max 19
_diffrn_reflns_limit_l_min -20
_diffrn_reflns_number 26522
_diffrn_reflns_theta_full 27.50
_diffrn_reflns_theta_max 28.91
_diffrn_reflns_theta_min 2.62
_diffrn_standards_decay_% 'no decay'
_exptl_absorpt_coefficient_mu 4.783
_exptl_absorpt_correction_T_max 1.0904
_exptl_absorpt_correction_T_min 0.7557
_exptl_absorpt_correction_type multi-scan
_exptl_absorpt_process_details
;
CrysAlis RED, Oxford Diffraction Ltd.,
Version 1.171.32.19 (release 28-02-2008 CrysAlis171 .NET)
(compiled Feb 28 2008,12:10:31)
Empirical absorption correction using spherical harmonics,
 implemented in SCALE3 ABSPACK scaling algorithm.
;
_exptl_crystal_colour colorless
_exptl_crystal_density_diffrn 1.665
_exptl_crystal_density_method 'not measured'
_exptl_crystal_description block
_exptl_crystal_F_000 696
_exptl_crystal_size_max 0.25
_exptl_crystal_size_mid 0.08
_exptl_crystal_size_min 0.04
_refine_diff_density_max 2.940
_refine_diff_density_min -1.125
_refine_diff_density_rms 0.141
_refine_ls_extinction_method none
_refine_ls_goodness_of_fit_ref 0.975
_refine_ls_hydrogen_treatment mixed
_refine_ls_matrix_type full
_refine_ls_number_parameters 306
_refine_ls_number_reflns 6258
_refine_ls_number_restraints 21
_refine_ls_restrained_S_all 1.004
_refine_ls_R_factor_all 0.0391
_refine_ls_R_factor_gt 0.0290
_refine_ls_shift/su_max 0.018
_refine_ls_shift/su_mean 0.001
_refine_ls_structure_factor_coef Fsqd
_refine_ls_weighting_details 'calc w=1/[\s^2^(Fo^2^)+(0.0308P)^2^+0.0000P] where P=(Fo^2^+2Fc^2^)/3'
_refine_ls_weighting_scheme calc
_refine_ls_wR_factor_gt 0.0582
_refine_ls_wR_factor_ref 0.0596
_reflns_number_gt 5312
_reflns_number_total 6258
_reflns_threshold_expression >2sigma(I)
_cod_data_source_file om9002544_si_001.cif
_cod_data_source_block est4
_cod_original_sg_symbol_H-M P-1
_cod_database_code 4069539

loop_
_symmetry_equiv_pos_as_xyz
'x, y, z'
'-x, -y, -z'

loop_
_atom_site_label
_atom_site_type_symbol
_atom_site_fract_x
_atom_site_fract_y
_atom_site_fract_z
_atom_site_U_iso_or_equiv
_atom_site_adp_type
_atom_site_occupancy
_atom_site_symmetry_multiplicity
_atom_site_calc_flag
_atom_site_refinement_flags
_atom_site_disorder_assembly
_atom_site_disorder_group
Os Os 0.771354(19) 0.780714(15) 0.699945(10) 0.01192(5) Uani 1 1 d D . .
H01 H 0.913(4) 0.698(4) 0.739(3) 0.034(13) Uiso 1 1 d D . .
P1 P 0.68194(11) 0.56867(9) 0.70664(6) 0.0108(2) Uani 1 1 d . . .
P2 P 0.74021(12) 0.80785(10) 0.84847(7) 0.0139(2) Uani 1 1 d . . .
C1 C 0.6182(5) 0.9122(4) 0.6058(3) 0.0192(9) Uani 1 1 d . . .
H1 H 0.5097 0.9171 0.6057 0.023 Uiso 1 1 calc R . .
C2 C 0.7078(5) 0.8280(4) 0.5595(3) 0.0187(9) Uani 1 1 d . . .
H2 H 0.6569 0.7767 0.5288 0.022 Uiso 1 1 calc R . .
C3 C 0.8708(5) 0.8192(4) 0.5584(2) 0.0163(9) Uani 1 1 d . . .
H3 H 0.9267 0.7634 0.5265 0.020 Uiso 1 1 calc R . .
C4 C 0.9519(5) 0.8948(4) 0.6055(2) 0.0155(8) Uani 1 1 d . . .
C5 C 0.8638(5) 0.9817(4) 0.6498(3) 0.0168(9) Uani 1 1 d . . .
H5 H 0.9148 1.0360 0.6782 0.020 Uiso 1 1 calc R . .
C6 C 0.6959(5) 0.9879(4) 0.6518(3) 0.0161(8) Uani 1 1 d . . .
H6 H 0.6388 1.0428 0.6840 0.019 Uiso 1 1 calc R . .
C7 C 1.1281(5) 0.8857(4) 0.6037(3) 0.0222(10) Uani 1 1 d . . .
H7A H 1.1751 0.9343 0.5495 0.033 Uiso 1 1 calc R . .
H7B H 1.1609 0.7973 0.6084 0.033 Uiso 1 1 calc R . .
H7C H 1.1606 0.9197 0.6521 0.033 Uiso 1 1 calc R . .
C8 C 0.6884(4) 0.4505(4) 0.8114(2) 0.0140(8) Uani 1 1 d . . .
H8 H 0.6452 0.4963 0.8582 0.017 Uiso 1 1 calc R . .
C9 C 0.8551(5) 0.4098(4) 0.8327(3) 0.0202(9) Uani 1 1 d . . .
H9A H 0.8537 0.3739 0.8941 0.030 Uiso 1 1 calc R . .
H9B H 0.9219 0.4835 0.8189 0.030 Uiso 1 1 calc R . .
H9C H 0.8941 0.3466 0.7985 0.030 Uiso 1 1 calc R . .
C10 C 0.5886(5) 0.3285(4) 0.8225(3) 0.0215(9) Uani 1 1 d . . .
H10A H 0.6279 0.2779 0.7795 0.032 Uiso 1 1 calc R . .
H10B H 0.4814 0.3528 0.8147 0.032 Uiso 1 1 calc R . .
H10C H 0.5943 0.2790 0.8804 0.032 Uiso 1 1 calc R . .
C11 C 0.4799(4) 0.5443(4) 0.6791(2) 0.0144(8) Uani 1 1 d . . .
H11 H 0.4690 0.4514 0.6834 0.017 Uiso 1 1 calc R . .
C12 C 0.4441(5) 0.6052(4) 0.5860(3) 0.0184(9) Uani 1 1 d . . .
H12A H 0.3471 0.5721 0.5739 0.028 Uiso 1 1 calc R . .
H12B H 0.5274 0.5848 0.5443 0.028 Uiso 1 1 calc R . .
H12C H 0.4353 0.6969 0.5814 0.028 Uiso 1 1 calc R . .
C13 C 0.3507(5) 0.5848(4) 0.7436(3) 0.0225(10) Uani 1 1 d . . .
H13A H 0.3575 0.6754 0.7430 0.034 Uiso 1 1 calc R . .
H13B H 0.3626 0.5383 0.8016 0.034 Uiso 1 1 calc R . .
H13C H 0.2504 0.5662 0.7268 0.034 Uiso 1 1 calc R . .
C14 C 0.8033(4) 0.4962(4) 0.6202(2) 0.0140(8) Uani 1 1 d . . .
H14 H 0.7832 0.5503 0.5642 0.017 Uiso 1 1 calc R . .
C15 C 0.7589(5) 0.3597(4) 0.6121(3) 0.0190(9) Uani 1 1 d . . .
H15A H 0.8103 0.3387 0.5586 0.029 Uiso 1 1 calc R . .
H15B H 0.6473 0.3554 0.6114 0.029 Uiso 1 1 calc R . .
H15C H 0.7911 0.2996 0.6613 0.029 Uiso 1 1 calc R . .
C16 C 0.9808(4) 0.5013(4) 0.6238(3) 0.0172(9) Uani 1 1 d . . .
H16A H 1.0109 0.4383 0.6721 0.026 Uiso 1 1 calc R . .
H16B H 1.0086 0.5853 0.6318 0.026 Uiso 1 1 calc R . .
H16C H 1.0341 0.4833 0.5699 0.026 Uiso 1 1 calc R . .
C17 C 0.8428(5) 0.6900(4) 0.9298(3) 0.0172(9) Uani 1 1 d . . .
H17 H 0.7962 0.6068 0.9289 0.021 Uiso 1 1 calc R . .
C18 C 1.0183(5) 0.6709(4) 0.9055(3) 0.0221(9) Uani 1 1 d . . .
H18A H 1.0754 0.7384 0.9216 0.033 Uiso 1 1 calc R . .
H18B H 1.0380 0.6733 0.8433 0.033 Uiso 1 1 calc R . .
H18C H 1.0518 0.5892 0.9364 0.033 Uiso 1 1 calc R . .
C19 C 0.8146(5) 0.7072(4) 1.0257(3) 0.0238(10) Uani 1 1 d . . .
H19A H 0.8491 0.6313 1.0631 0.036 Uiso 1 1 calc R . .
H19B H 0.7047 0.7213 1.0406 0.036 Uiso 1 1 calc R . .
H19C H 0.8723 0.7799 1.0337 0.036 Uiso 1 1 calc R . .
C20 C 0.8115(5) 0.9709(4) 0.8583(3) 0.0190(9) Uani 1 1 d . . .
H20 H 0.7747 1.0311 0.8086 0.023 Uiso 1 1 calc R . .
C21 C 0.7501(6) 1.0244(4) 0.9407(3) 0.0280(11) Uani 1 1 d . . .
H21A H 0.7758 0.9655 0.9921 0.042 Uiso 1 1 calc R . .
H21B H 0.6382 1.0354 0.9426 0.042 Uiso 1 1 calc R . .
H21C H 0.7976 1.1060 0.9392 0.042 Uiso 1 1 calc R . .
C22 C 0.9908(5) 0.9808(4) 0.8473(3) 0.0255(10) Uani 1 1 d . . .
H22A H 1.0199 1.0694 0.8293 0.038 Uiso 1 1 calc R . .
H22B H 1.0335 0.9327 0.8035 0.038 Uiso 1 1 calc R . .
H22C H 1.0312 0.9467 0.9022 0.038 Uiso 1 1 calc R . .
C23 C 0.5384(4) 0.8123(4) 0.9052(3) 0.0193(9) Uani 1 1 d . . .
H23 H 0.5473 0.8485 0.9582 0.023 Uiso 1 1 calc R . .
C24 C 0.4639(5) 0.6814(4) 0.9357(3) 0.0242(10) Uani 1 1 d . . .
H24A H 0.3602 0.6917 0.9638 0.036 Uiso 1 1 calc R . .
H24B H 0.5264 0.6294 0.9768 0.036 Uiso 1 1 calc R . .
H24C H 0.4578 0.6403 0.8860 0.036 Uiso 1 1 calc R . .
C25 C 0.4333(5) 0.9044(5) 0.8486(3) 0.0279(11) Uani 1 1 d . . .
H25A H 0.4267 0.8755 0.7941 0.042 Uiso 1 1 calc R . .
H25B H 0.4769 0.9891 0.8371 0.042 Uiso 1 1 calc R . .
H25C H 0.3303 0.9066 0.8793 0.042 Uiso 1 1 calc R . .
B B 0.7421(5) 0.7811(4) 0.3261(3) 0.0212(11) Uiso 1 1 d D . .
F1A F 0.6933(8) 0.6781(6) 0.3966(4) 0.025(2) Uiso 0.50 1 d PD A 1
F2A F 0.8823(7) 0.8200(8) 0.3503(5) 0.034(3) Uiso 0.50 1 d PD A 1
F3A F 0.6362(9) 0.8774(7) 0.3156(6) 0.063(3) Uiso 0.50 1 d PD A 1
F4A F 0.7702(7) 0.7220(6) 0.2516(3) 0.0262(16) Uiso 0.50 1 d PD A 1
F1B F 0.6620(8) 0.6953(6) 0.3893(4) 0.035(2) Uiso 0.50 1 d PD A 2
F2B F 0.8944(7) 0.8049(8) 0.3399(5) 0.031(3) Uiso 0.50 1 d PD A 2
F4B F 0.7385(8) 0.7546(7) 0.2426(4) 0.042(2) Uiso 0.50 1 d PD A 2
F3B F 0.6569(9) 0.9017(6) 0.3265(5) 0.051(3) Uiso 0.50 1 d PD A 2

loop_
_atom_site_aniso_label
_atom_site_aniso_U_11
_atom_site_aniso_U_22
_atom_site_aniso_U_33
_atom_site_aniso_U_23
_atom_site_aniso_U_13
_atom_site_aniso_U_12
Os 0.01333(8) 0.01064(8) 0.01172(8) -0.00216(5) -0.00046(5) -0.00095(6)
P1 0.0093(5) 0.0111(5) 0.0123(5) -0.0026(4) -0.0014(4) -0.0006(4)
P2 0.0116(5) 0.0160(5) 0.0146(5) -0.0042(4) -0.0010(4) 0.0009(4)
C1 0.015(2) 0.020(2) 0.020(2) 0.0035(18) -0.0032(16) 0.0000(18)
C2 0.020(2) 0.022(2) 0.015(2) -0.0031(17) -0.0039(16) -0.0035(18)
C3 0.023(2) 0.011(2) 0.0128(19) -0.0017(16) 0.0038(16) 0.0012(17)
C4 0.015(2) 0.016(2) 0.0132(19) 0.0028(16) 0.0004(15) -0.0017(16)
C5 0.022(2) 0.009(2) 0.019(2) -0.0003(16) -0.0037(16) -0.0029(17)
C6 0.017(2) 0.010(2) 0.020(2) -0.0031(16) -0.0015(16) 0.0049(17)
C7 0.016(2) 0.023(2) 0.024(2) 0.0015(19) 0.0032(17) 0.0007(18)
C8 0.016(2) 0.014(2) 0.0124(19) -0.0007(16) -0.0013(15) -0.0009(16)
C9 0.019(2) 0.023(2) 0.017(2) 0.0012(18) -0.0044(16) -0.0011(18)
C10 0.028(2) 0.015(2) 0.019(2) 0.0028(17) -0.0015(18) -0.0025(18)
C11 0.0109(19) 0.015(2) 0.019(2) -0.0045(16) -0.0040(15) -0.0021(16)
C12 0.014(2) 0.021(2) 0.021(2) -0.0047(18) -0.0050(16) -0.0003(17)
C13 0.011(2) 0.035(3) 0.024(2) -0.012(2) -0.0010(16) -0.0024(19)
C14 0.015(2) 0.014(2) 0.0129(19) -0.0040(16) -0.0026(15) 0.0012(17)
C15 0.022(2) 0.016(2) 0.021(2) -0.0106(17) -0.0006(17) 0.0014(18)
C16 0.014(2) 0.020(2) 0.017(2) -0.0046(17) 0.0000(16) 0.0027(17)
C17 0.015(2) 0.019(2) 0.018(2) -0.0034(17) -0.0034(16) -0.0012(17)
C18 0.015(2) 0.027(2) 0.025(2) -0.0030(19) -0.0047(17) 0.0024(19)
C19 0.020(2) 0.033(3) 0.018(2) -0.0023(19) -0.0072(17) 0.007(2)
C20 0.022(2) 0.015(2) 0.022(2) -0.0081(17) -0.0048(17) -0.0007(18)
C21 0.037(3) 0.024(3) 0.026(2) -0.014(2) -0.004(2) -0.001(2)
C22 0.025(2) 0.023(2) 0.029(2) -0.004(2) -0.0047(19) -0.008(2)
C23 0.010(2) 0.030(2) 0.019(2) -0.0066(18) -0.0006(16) 0.0038(18)
C24 0.014(2) 0.036(3) 0.024(2) -0.010(2) 0.0027(17) -0.0045(19)
C25 0.019(2) 0.039(3) 0.026(2) -0.008(2) -0.0017(18) 0.009(2)

loop_
_atom_type_symbol
_atom_type_description
_atom_type_scat_dispersion_real
_atom_type_scat_dispersion_imag
_atom_type_scat_source
C C 0.0033 0.0016 'International Tables Vol C Tables 4.2.6.8 and 6.1.1.4'
H H 0.0000 0.0000 'International Tables Vol C Tables 4.2.6.8 and 6.1.1.4'
B B 0.0013 0.0007 'International Tables Vol C Tables 4.2.6.8 and 6.1.1.4'
F F 0.0171 0.0103 'International Tables Vol C Tables 4.2.6.8 and 6.1.1.4'
P P 0.1023 0.0942 'International Tables Vol C Tables 4.2.6.8 and 6.1.1.4'
Os Os -1.2165 7.6030 'International Tables Vol C Tables 4.2.6.8 and 6.1.1.4'

loop_
_geom_angle_atom_site_label_1
_geom_angle_atom_site_label_2
_geom_angle_atom_site_label_3
_geom_angle
C4 Os C3 36.91(14)
C4 Os C5 36.31(15)
C3 Os C5 64.81(14)
C4 Os C2 65.71(14)
C3 Os C2 36.03(14)
C5 Os C2 75.79(14)
C4 Os C6 66.29(14)
C3 Os C6 76.60(14)
C5 Os C6 36.85(14)
C2 Os C6 63.75(15)
C4 Os C1 77.91(14)
C3 Os C1 65.02(15)
C5 Os C1 64.81(14)
C2 Os C1 35.73(15)
C6 Os C1 35.26(14)
C4 Os P2 119.56(10)
C3 Os P2 156.41(10)
C5 Os P2 93.74(11)
C2 Os P2 151.93(11)
C6 Os P2 92.16(10)
C1 Os P2 116.25(11)
C4 Os P1 130.17(11)
C3 Os P1 98.34(10)
C5 Os P1 162.73(10)
C2 Os P1 88.27(11)
C6 Os P1 139.33(10)
C1 Os P1 105.66(10)
P2 Os P1 103.51(3)
C4 Os H01 86.6(16)
C3 Os H01 97.9(16)
C5 Os H01 106.4(16)
C2 Os H01 129.7(16)
C6 Os H01 141.9(16)
C1 Os H01 162.7(16)
P2 Os H01 78.1(16)
P1 Os H01 78.6(16)
C11 P1 C8 101.28(17)
C11 P1 C14 101.22(17)
C8 P1 C14 106.05(18)
C11 P1 Os 119.38(13)
C8 P1 Os 118.81(13)
C14 P1 Os 108.09(12)
C23 P2 C17 102.13(18)
C23 P2 C20 100.25(19)
C17 P2 C20 105.42(19)
C23 P2 Os 118.83(13)
C17 P2 Os 117.72(13)
C20 P2 Os 110.37(13)
C6 C1 C2 118.3(4)
C6 C1 Os 71.1(2)
C2 C1 Os 70.4(2)
C6 C1 H1 120.8
C2 C1 H1 120.8
Os C1 H1 130.0
C3 C2 C1 121.9(4)
C3 C2 Os 71.1(2)
C1 C2 Os 73.8(2)
C3 C2 H2 119.0
C1 C2 H2 119.0
Os C2 H2 128.4
C2 C3 C4 120.5(4)
C2 C3 Os 72.9(2)
C4 C3 Os 71.2(2)
C2 C3 H3 119.7
C4 C3 H3 119.7
Os C3 H3 128.4
C5 C4 C3 117.8(4)
C5 C4 C7 121.7(4)
C3 C4 C7 120.4(4)
C5 C4 Os 72.9(2)
C3 C4 Os 71.9(2)
C7 C4 Os 128.4(3)
C4 C5 C6 120.9(4)
C4 C5 Os 70.8(2)
C6 C5 Os 72.2(2)
C4 C5 H5 119.5
C6 C5 H5 119.5
Os C5 H5 130.1
C1 C6 C5 120.3(4)
C1 C6 Os 73.6(2)
C5 C6 Os 71.0(2)
C1 C6 H6 119.8
C5 C6 H6 119.8
Os C6 H6 127.7
C4 C7 H7A 109.5
C4 C7 H7B 109.5
H7A C7 H7B 109.5
C4 C7 H7C 109.5
H7A C7 H7C 109.5
H7B C7 H7C 109.5
C9 C8 C10 108.5(3)
C9 C8 P1 113.5(3)
C10 C8 P1 117.0(3)
C9 C8 H8 105.6
C10 C8 H8 105.6
P1 C8 H8 105.6
C8 C9 H9A 109.5
C8 C9 H9B 109.5
H9A C9 H9B 109.5
C8 C9 H9C 109.5
H9A C9 H9C 109.5
H9B C9 H9C 109.5
C8 C10 H10A 109.5
C8 C10 H10B 109.5
H10A C10 H10B 109.5
C8 C10 H10C 109.5
H10A C10 H10C 109.5
H10B C10 H10C 109.5
C13 C11 C12 108.1(3)
C13 C11 P1 114.1(3)
C12 C11 P1 115.9(3)
C13 C11 H11 106.0
C12 C11 H11 106.0
P1 C11 H11 106.0
C11 C12 H12A 109.5
C11 C12 H12B 109.5
H12A C12 H12B 109.5
C11 C12 H12C 109.5
H12A C12 H12C 109.5
H12B C12 H12C 109.5
C11 C13 H13A 109.5
C11 C13 H13B 109.5
H13A C13 H13B 109.5
C11 C13 H13C 109.5
H13A C13 H13C 109.5
H13B C13 H13C 109.5
C16 C14 C15 109.1(3)
C16 C14 P1 114.8(3)
C15 C14 P1 115.8(3)
C16 C14 H14 105.3
C15 C14 H14 105.3
P1 C14 H14 105.3
C14 C15 H15A 109.5
C14 C15 H15B 109.5
H15A C15 H15B 109.5
C14 C15 H15C 109.5
H15A C15 H15C 109.5
H15B C15 H15C 109.5
C14 C16 H16A 109.5
C14 C16 H16B 109.5
H16A C16 H16B 109.5
C14 C16 H16C 109.5
H16A C16 H16C 109.5
H16B C16 H16C 109.5
C19 C17 C18 109.4(3)
C19 C17 P2 116.3(3)
C18 C17 P2 115.6(3)
C19 C17 H17 104.7
C18 C17 H17 104.7
P2 C17 H17 104.7
C17 C18 H18A 109.5
C17 C18 H18B 109.5
H18A C18 H18B 109.5
C17 C18 H18C 109.5
H18A C18 H18C 109.5
H18B C18 H18C 109.5
C17 C19 H19A 109.5
C17 C19 H19B 109.5
H19A C19 H19B 109.5
C17 C19 H19C 109.5
H19A C19 H19C 109.5
H19B C19 H19C 109.5
C21 C20 C22 107.9(3)
C21 C20 P2 117.3(3)
C22 C20 P2 113.3(3)
C21 C20 H20 105.8
C22 C20 H20 105.8
P2 C20 H20 105.8
C20 C21 H21A 109.5
C20 C21 H21B 109.5
H21A C21 H21B 109.5
C20 C21 H21C 109.5
H21A C21 H21C 109.5
H21B C21 H21C 109.5
C20 C22 H22A 109.5
C20 C22 H22B 109.5
H22A C22 H22B 109.5
C20 C22 H22C 109.5
H22A C22 H22C 109.5
H22B C22 H22C 109.5
C24 C23 C25 111.6(3)
C24 C23 P2 114.4(3)
C25 C23 P2 110.6(3)
C24 C23 H23 106.6
C25 C23 H23 106.6
P2 C23 H23 106.6
C23 C24 H24A 109.5
C23 C24 H24B 109.5
H24A C24 H24B 109.5
C23 C24 H24C 109.5
H24A C24 H24C 109.5
H24B C24 H24C 109.5
C23 C25 H25A 109.5
C23 C25 H25B 109.5
H25A C25 H25B 109.5
C23 C25 H25C 109.5
H25A C25 H25C 109.5
H25B C25 H25C 109.5
F3A B F1B 100.5(6)
F3A B F4B 94.6(5)
F1B B F4B 113.3(5)
F3A B F2B 120.4(6)
F1B B F2B 116.2(5)
F4B B F2B 109.8(5)
F3A B F2A 112.2(5)
F1B B F2A 113.9(6)
F4B B F2A 119.0(5)
F2B B F2A 10.7(6)
F3A B F4A 112.8(5)
F1B B F4A 106.5(5)
F4B B F4A 18.3(4)
F2B B F4A 100.1(5)
F2A B F4A 110.5(5)
F3A B F1A 113.0(5)
F1B B F1A 13.5(5)
F4B B F1A 115.2(5)
F2B B F1A 104.1(5)
F2A B F1A 103.2(5)
F4A B F1A 104.5(4)
F3A B F3B 15.4(6)
F1B B F3B 104.9(5)
F4B B F3B 105.7(5)
F2B B F3B 106.0(5)
F2A B F3B 97.2(6)
F4A B F3B 123.8(5)
F1A B F3B 115.6(5)

loop_
_geom_bond_atom_site_label_1
_geom_bond_atom_site_label_2
_geom_bond_distance
Os C4 2.236(4)
Os C3 2.245(4)
Os C5 2.263(4)
Os C2 2.268(4)
Os C6 2.279(4)
Os C1 2.312(4)
Os P2 2.3649(10)
Os P1 2.3723(10)
Os H01 1.584(10)
P1 C11 1.863(4)
P1 C8 1.869(4)
P1 C14 1.874(4)
P2 C23 1.862(4)
P2 C17 1.875(4)
P2 C20 1.883(4)
C1 C6 1.391(6)
C1 C2 1.406(6)
C1 H1 0.9300
C2 C3 1.396(6)
C2 H2 0.9300
C3 C4 1.419(5)
C3 H3 0.9300
C4 C5 1.402(6)
C4 C7 1.508(5)
C5 C6 1.436(6)
C5 H5 0.9300
C6 H6 0.9300
C7 H7A 0.9600
C7 H7B 0.9600
C7 H7C 0.9600
C8 C9 1.532(5)
C8 C10 1.543(5)
C8 H8 0.9800
C9 H9A 0.9600
C9 H9B 0.9600
C9 H9C 0.9600
C10 H10A 0.9600
C10 H10B 0.9600
C10 H10C 0.9600
C11 C13 1.520(5)
C11 C12 1.531(5)
C11 H11 0.9800
C12 H12A 0.9600
C12 H12B 0.9600
C12 H12C 0.9600
C13 H13A 0.9600
C13 H13B 0.9600
C13 H13C 0.9600
C14 C16 1.531(5)
C14 C15 1.534(5)
C14 H14 0.9800
C15 H15A 0.9600
C15 H15B 0.9600
C15 H15C 0.9600
C16 H16A 0.9600
C16 H16B 0.9600
C16 H16C 0.9600
C17 C19 1.528(5)
C17 C18 1.529(5)
C17 H17 0.9800
C18 H18A 0.9600
C18 H18B 0.9600
C18 H18C 0.9600
C19 H19A 0.9600
C19 H19B 0.9600
C19 H19C 0.9600
C20 C21 1.532(6)
C20 C22 1.533(6)
C20 H20 0.9800
C21 H21A 0.9600
C21 H21B 0.9600
C21 H21C 0.9600
C22 H22A 0.9600
C22 H22B 0.9600
C22 H22C 0.9600
C23 C24 1.517(6)
C23 C25 1.527(6)
C23 H23 0.9800
C24 H24A 0.9600
C24 H24B 0.9600
C24 H24C 0.9600
C25 H25A 0.9600
C25 H25B 0.9600
C25 H25C 0.9600
B F3A 1.342(6)
B F1B 1.354(6)
B F4B 1.381(6)
B F2B 1.382(6)
B F2A 1.390(6)
B F4A 1.409(6)
B F1A 1.435(6)
B F3B 1.451(6)
